data_2241377
loop_
_publ_author_name
'Ouari, Kamel'

_publ_section_title
;
 Crystal structure of
 4-bromo-2-(1<i>H</i>-imidazo[4,5-<i>b</i>]pyridin-2-yl)phenol
;
_journal_issue 12
_journal_name_full 'Acta Crystallographica Section E'
_journal_page_first o991
_journal_page_last o992
_journal_paper_doi 10.1107/S2056989015022197
_journal_volume 71
_journal_year 2015
_chemical_formula_iupac 'C12 H8 Br N3 O'
_chemical_formula_moiety 'C12 H8 Br N3 O'
_chemical_formula_sum 'C12 H8 Br N3 O'
_chemical_formula_weight 290.12
_chemical_name_systematic
;
4-Bromo-2-(1<i>H</i>-imidazo[4,5-<i>b</i>]pyridin-2-yl)phenol
;
_space_group_IT_number 14
_symmetry_cell_setting monoclinic
_symmetry_space_group_name_Hall '-P 2ybc'
_symmetry_space_group_name_H-M 'P 1 21/c 1'
_atom_sites_solution_hydrogens geom
_atom_sites_solution_primary direct
_atom_sites_solution_secondary difmap
_audit_creation_method SHELXL-97
_cell_angle_alpha 90.00
_cell_angle_beta 102.836(3)
_cell_angle_gamma 90.00
_cell_formula_units_Z 4
_cell_length_a 5.5906(3)
_cell_length_b 12.9032(7)
_cell_length_c 14.7622(6)
_cell_measurement_reflns_used 4475
_cell_measurement_temperature 193(2)
_cell_measurement_theta_max 30.034
_cell_measurement_theta_min 0.998
_cell_volume 1038.28(9)
_computing_cell_refinement
;
DENZO (Nonius, 1998)
;
_computing_data_collection
;
COLLECT (Nonius, 1998)
;
_computing_data_reduction
;
DENZO (Nonius, 1998)
;
_computing_molecular_graphics
;
Mercury (Macrae <i>et al.</i>,  2008)
;
_computing_publication_material
;
SHELXL97 (Sheldrick, 2008) and PLATON (Spek, 2009)
;
_computing_structure_refinement
;
SHELXL97 (Sheldrick, 2008)
;
_computing_structure_solution
;
SHELXS97 (Sheldrick, 2008)
;
_diffrn_ambient_temperature 193(2)
_diffrn_measured_fraction_theta_full 0.995
_diffrn_measured_fraction_theta_max 0.995
_diffrn_measurement_device_type 'Nonius KappaCCD'
_diffrn_measurement_method 'phi and omega scans'
_diffrn_radiation_monochromator graphite
_diffrn_radiation_source 'sealed tube'
_diffrn_radiation_type MoK\a
_diffrn_radiation_wavelength 0.71073
_diffrn_reflns_av_R_equivalents 0.0664
_diffrn_reflns_av_sigmaI/netI 0.0713
_diffrn_reflns_limit_h_max 4
_diffrn_reflns_limit_h_min -7
_diffrn_reflns_limit_k_max 18
_diffrn_reflns_limit_k_min -17
_diffrn_reflns_limit_l_max 19
_diffrn_reflns_limit_l_min -20
_diffrn_reflns_number 8584
_diffrn_reflns_theta_full 30.01
_diffrn_reflns_theta_max 30.01
_diffrn_reflns_theta_min 2.12
_exptl_absorpt_coefficient_mu 3.943
_exptl_absorpt_correction_T_max 0.72067
_exptl_absorpt_correction_T_min 0.45723
_exptl_absorpt_correction_type multi-scan
_exptl_absorpt_process_details
;
(MULABS in PLATON; Spek, 2009)
;
_exptl_crystal_colour orange
_exptl_crystal_density_diffrn 1.856
_exptl_crystal_density_method 'not measured'
_exptl_crystal_description plate
_exptl_crystal_F_000 576
_exptl_crystal_size_max 0.25
_exptl_crystal_size_mid 0.20
_exptl_crystal_size_min 0.05
_refine_diff_density_max 0.519
_refine_diff_density_min -0.836
_refine_ls_extinction_method none
_refine_ls_goodness_of_fit_ref 1.023
_refine_ls_hydrogen_treatment mixed
_refine_ls_matrix_type full
_refine_ls_number_parameters 159
_refine_ls_number_reflns 3017
_refine_ls_number_restraints 0
_refine_ls_restrained_S_all 1.023
_refine_ls_R_factor_all 0.0832
_refine_ls_R_factor_gt 0.0433
_refine_ls_shift/su_max 0.002
_refine_ls_shift/su_mean 0.000
_refine_ls_structure_factor_coef Fsqd
_refine_ls_weighting_details 'calc w=1/[\s^2^(Fo^2^)+(0.0450P)^2^+0.5334P] where P=(Fo^2^+2Fc^2^)/3'
_refine_ls_weighting_scheme calc
_refine_ls_wR_factor_gt 0.0917
_refine_ls_wR_factor_ref 0.1105
_reflns_number_gt 1977
_reflns_number_total 3017
_reflns_threshold_expression I>2\s(I)
_cod_data_source_file su5238sup1.cif
_cod_data_source_block I
_cod_original_sg_symbol_Hall '-P 2ybc '
_cod_original_sg_symbol_H-M 'P 21/c '
_cod_database_code 2241377

loop_
_symmetry_equiv_pos_as_xyz
'x, y, z'
'-x, y+1/2, -z+1/2'
'-x, -y, -z'
'x, -y-1/2, z-1/2'

loop_
_atom_site_type_symbol
_atom_site_label
_atom_site_fract_x
_atom_site_fract_y
_atom_site_fract_z
_atom_site_U_iso_or_equiv
_atom_site_adp_type
_atom_site_calc_flag
_atom_site_refinement_flags
_atom_site_occupancy
_atom_site_symmetry_multiplicity
Br Br1 0.83482(7) 0.58489(3) 1.18198(2) 0.03255(13) Uani d . 1 1
O O1 0.0419(4) 0.75774(17) 0.87477(15) 0.0274(5) Uani d . 1 1
H H1 0.0891 0.8104 0.8502 0.041 Uiso calc R 1 1
N N1 0.7079(5) 0.9288(2) 0.95213(18) 0.0226(6) Uani d . 1 1
N N2 0.3311(5) 0.91524(19) 0.85876(18) 0.0249(6) Uani d . 1 1
N N3 0.8399(5) 1.09033(19) 0.89394(18) 0.0242(6) Uani d . 1 1
C C1 0.4545(6) 0.7733(2) 0.9701(2) 0.0231(7) Uani d . 1 1
C C2 0.6365(6) 0.7295(2) 1.0408(2) 0.0248(7) Uani d . 1 1
H H2 0.7917 0.7625 1.0592 0.030 Uiso calc R 1 1
C C3 0.5911(6) 0.6389(2) 1.0835(2) 0.0245(7) Uani d . 1 1
C C4 0.3660(6) 0.5889(2) 1.0569(2) 0.0276(7) Uani d . 1 1
H H4 0.3362 0.5266 1.0868 0.033 Uiso calc R 1 1
C C5 0.1866(6) 0.6303(3) 0.9869(2) 0.0299(8) Uani d . 1 1
H H5 0.0333 0.5959 0.9684 0.036 Uiso calc R 1 1
C C6 0.2276(6) 0.7220(2) 0.9429(2) 0.0247(7) Uani d . 1 1
C C7 0.4972(6) 0.8720(2) 0.9272(2) 0.0229(7) Uani d . 1 1
C C8 0.6765(6) 1.0143(2) 0.8952(2) 0.0222(6) Uani d . 1 1
C C9 0.4404(6) 1.0061(2) 0.8373(2) 0.0233(7) Uani d . 1 1
C C10 0.3592(6) 1.0841(2) 0.7730(2) 0.0265(7) Uani d . 1 1
H H10 0.1997 1.0834 0.7336 0.032 Uiso calc R 1 1
C C11 0.5249(7) 1.1633(2) 0.7697(2) 0.0287(7) Uani d . 1 1
H H11 0.4796 1.2182 0.7264 0.034 Uiso calc R 1 1
C C12 0.7572(6) 1.1635(3) 0.8290(2) 0.0281(7) Uani d . 1 1
H H12 0.8647 1.2189 0.8233 0.034 Uiso calc R 1 1
H H1N 0.843(8) 0.912(3) 0.998(3) 0.034(10) Uiso d . 1 1

loop_
_atom_site_aniso_label
_atom_site_aniso_U_11
_atom_site_aniso_U_22
_atom_site_aniso_U_33
_atom_site_aniso_U_12
_atom_site_aniso_U_13
_atom_site_aniso_U_23
Br1 0.0314(2) 0.0314(2) 0.0320(2) -0.00049(16) 0.00116(14) 0.00779(15)
O1 0.0181(12) 0.0281(12) 0.0317(12) -0.0034(9) -0.0036(9) 0.0059(10)
N1 0.0197(14) 0.0238(14) 0.0231(13) -0.0013(11) 0.0025(11) 0.0028(11)
N2 0.0211(14) 0.0251(14) 0.0264(13) -0.0024(12) 0.0010(11) -0.0003(11)
N3 0.0236(14) 0.0224(14) 0.0270(14) -0.0024(11) 0.0063(11) 0.0007(11)
C1 0.0212(17) 0.0236(16) 0.0258(16) -0.0015(12) 0.0079(13) -0.0015(13)
C2 0.0195(17) 0.0261(17) 0.0281(16) -0.0050(13) 0.0038(13) -0.0016(13)
C3 0.0252(18) 0.0223(16) 0.0253(16) 0.0027(13) 0.0037(13) 0.0003(13)
C4 0.0292(18) 0.0198(15) 0.0343(18) -0.0048(14) 0.0079(14) 0.0019(14)
C5 0.0261(19) 0.0254(18) 0.0381(19) -0.0082(14) 0.0070(15) -0.0064(15)
C6 0.0212(17) 0.0274(17) 0.0257(16) -0.0006(13) 0.0055(13) -0.0049(13)
C7 0.0192(16) 0.0259(16) 0.0235(15) -0.0018(13) 0.0044(13) -0.0017(13)
C8 0.0212(16) 0.0251(16) 0.0211(15) 0.0012(13) 0.0067(12) -0.0042(13)
C9 0.0220(17) 0.0248(16) 0.0235(15) -0.0014(13) 0.0056(13) -0.0007(13)
C10 0.0232(17) 0.0309(17) 0.0232(15) 0.0006(15) 0.0004(12) -0.0014(14)
C11 0.035(2) 0.0248(17) 0.0261(17) 0.0003(15) 0.0066(14) 0.0036(14)
C12 0.0287(18) 0.0255(17) 0.0315(18) -0.0025(14) 0.0100(14) 0.0014(14)

loop_
_atom_type_symbol
_atom_type_description
_atom_type_scat_dispersion_real
_atom_type_scat_dispersion_imag
_atom_type_scat_source
C C 0.0033 0.0016 'International Tables Vol C Tables 4.2.6.8 and 6.1.1.4'
H H 0.0000 0.0000 'International Tables Vol C Tables 4.2.6.8 and 6.1.1.4'
Br Br -0.2901 2.4595 'International Tables Vol C Tables 4.2.6.8 and 6.1.1.4'
N N 0.0061 0.0033 'International Tables Vol C Tables 4.2.6.8 and 6.1.1.4'
O O 0.0106 0.0060 'International Tables Vol C Tables 4.2.6.8 and 6.1.1.4'

loop_
_geom_angle_atom_site_label_1
_geom_angle_atom_site_label_2
_geom_angle_atom_site_label_3
_geom_angle
C6 O1 H1 109.5
C7 N1 C8 106.2(3)
C7 N1 H1N 126(2)
C8 N1 H1N 127(2)
C7 N2 C9 104.9(3)
C8 N3 C12 113.1(3)
C2 C1 C6 118.7(3)
C2 C1 C7 120.7(3)
C6 C1 C7 120.6(3)
C3 C2 C1 120.3(3)
C3 C2 H2 119.8
C1 C2 H2 119.8
C2 C3 C4 120.8(3)
C2 C3 Br1 119.4(2)
C4 C3 Br1 119.9(2)
C5 C4 C3 119.6(3)
C5 C4 H4 120.2
C3 C4 H4 120.2
C4 C5 C6 120.7(3)
C4 C5 H5 119.6
C6 C5 H5 119.6
O1 C6 C5 117.2(3)
O1 C6 C1 123.0(3)
C5 C6 C1 119.9(3)
N2 C7 N1 113.2(3)
N2 C7 C1 122.6(3)
N1 C7 C1 124.3(3)
N3 C8 N1 126.8(3)
N3 C8 C9 126.6(3)
N1 C8 C9 106.6(3)
C10 C9 N2 132.3(3)
C10 C9 C8 118.7(3)
N2 C9 C8 109.0(3)
C11 C10 C9 116.0(3)
C11 C10 H10 122.0
C9 C10 H10 122.0
C10 C11 C12 121.0(3)
C10 C11 H11 119.5
C12 C11 H11 119.5
N3 C12 C11 124.6(3)
N3 C12 H12 117.7
C11 C12 H12 117.7

loop_
_geom_bond_atom_site_label_1
_geom_bond_atom_site_label_2
_geom_bond_distance
Br1 C3 1.891(3)
O1 C6 1.356(4)
O1 H1 0.8400
N1 C7 1.366(4)
N1 C8 1.375(4)
N1 H1N 0.92(4)
N2 C7 1.333(4)
N2 C9 1.390(4)
N3 C8 1.344(4)
N3 C12 1.352(4)
C1 C2 1.405(4)
C1 C6 1.408(4)
C1 C7 1.465(4)
C2 C3 1.378(4)
C2 H2 0.9500
C3 C4 1.391(5)
C4 C5 1.378(5)
C4 H4 0.9500
C5 C6 1.393(5)
C5 H5 0.9500
C8 C9 1.407(4)
C9 C10 1.390(4)
C10 C11 1.387(5)
C10 H10 0.9500
C11 C12 1.395(5)
C11 H11 0.9500
C12 H12 0.9500

loop_
_geom_hbond_atom_site_label_D
_geom_hbond_atom_site_label_H
_geom_hbond_atom_site_label_A
_geom_hbond_site_symmetry_A
_geom_hbond_distance_DH
_geom_hbond_distance_HA
_geom_hbond_distance_DA
_geom_hbond_angle_DHA
O1 H1 N2 . 0.84 1.90 2.640(3) 146.7
O1 H1 Br1 4_475 0.84 2.91 3.478(2) 127.2
N1 H1N N3 3_777 0.92(4) 2.11(4) 3.010(4) 168(3)

loop_
_geom_torsion_atom_site_label_1
_geom_torsion_atom_site_label_2
_geom_torsion_atom_site_label_3
_geom_torsion_atom_site_label_4
_geom_torsion
C6 C1 C2 C3 -1.1(5)
C7 C1 C2 C3 177.2(3)
C1 C2 C3 C4 0.6(5)
C1 C2 C3 Br1 -177.4(2)
C2 C3 C4 C5 0.1(5)
Br1 C3 C4 C5 178.1(3)
C3 C4 C5 C6 -0.4(5)
C4 C5 C6 O1 -179.9(3)
C4 C5 C6 C1 -0.1(5)
C2 C1 C6 O1 -179.4(3)
C7 C1 C6 O1 2.3(5)
C2 C1 C6 C5 0.8(5)
C7 C1 C6 C5 -177.5(3)
C9 N2 C7 N1 0.2(4)
C9 N2 C7 C1 -179.6(3)
C8 N1 C7 N2 -0.6(4)
C8 N1 C7 C1 179.2(3)
C2 C1 C7 N2 178.7(3)
C6 C1 C7 N2 -3.0(5)
C2 C1 C7 N1 -1.0(5)
C6 C1 C7 N1 177.3(3)
C12 N3 C8 N1 179.0(3)
C12 N3 C8 C9 0.0(5)
C7 N1 C8 N3 -178.5(3)
C7 N1 C8 C9 0.7(3)
C7 N2 C9 C10 -179.5(3)
C7 N2 C9 C8 0.3(4)
N3 C8 C9 C10 -1.6(5)
N1 C8 C9 C10 179.2(3)
N3 C8 C9 N2 178.6(3)
N1 C8 C9 N2 -0.6(4)
N2 C9 C10 C11 -178.4(3)
C8 C9 C10 C11 1.9(4)
C9 C10 C11 C12 -0.8(5)
C8 N3 C12 C11 1.3(5)
C10 C11 C12 N3 -0.9(5)

_cod_database_fobs_code 2241377
